data_7209795
loop_
_publ_author_name
'Li, Bo'
'Huang, Ren-Wu'
'Zang, Shuang-Quan'
'Mak, Thomas C. W.'

_publ_section_title
;
 Assembly of silver(i)--organic frameworks from flexible supramolecular
 synthons with pendant ethynide arm attached to biphenyl and
 phenoxybenzene skeletons
;
_journal_issue 20
_journal_name_full CrystEngComm
_journal_page_first 4087
_journal_paper_doi 10.1039/c3ce40230d
_journal_volume 15
_journal_year 2013
_chemical_formula_sum 'C82 H54 Ag8 F18 N8 O14'
_chemical_formula_weight 2580.29
_chemical_name_systematic
;
?
;
_space_group_IT_number 14
_symmetry_cell_setting monoclinic
_symmetry_space_group_name_Hall '-P 2ybc'
_symmetry_space_group_name_H-M 'P 1 21/c 1'
_atom_sites_solution_hydrogens geom
_atom_sites_solution_primary direct
_atom_sites_solution_secondary difmap
_audit_creation_method SHELXL-97
_cell_angle_alpha 90.00
_cell_angle_beta 114.308(2)
_cell_angle_gamma 90.00
_cell_formula_units_Z 2
_cell_length_a 13.8833(14)
_cell_length_b 24.923(3)
_cell_length_c 13.0817(13)
_cell_measurement_reflns_used 9934
_cell_measurement_temperature 173
_cell_measurement_theta_max 27.854
_cell_measurement_theta_min 2.294
_cell_volume 4125.2(8)
_computing_structure_refinement 'SHELXL-97 (Sheldrick, 1997)'
_computing_structure_solution 'SHELXS-97 (Sheldrick, 1990)'
_diffrn_ambient_temperature 173
_diffrn_measured_fraction_theta_full 1.000
_diffrn_measured_fraction_theta_max 1.000
_diffrn_radiation_monochromator graphite
_diffrn_radiation_source 'fine-focus sealed tube'
_diffrn_radiation_type MoK\a
_diffrn_radiation_wavelength 0.71073
_diffrn_reflns_av_R_equivalents 0.0886
_diffrn_reflns_av_sigmaI/netI 0.0381
_diffrn_reflns_limit_h_max 16
_diffrn_reflns_limit_h_min -16
_diffrn_reflns_limit_k_max 29
_diffrn_reflns_limit_k_min -29
_diffrn_reflns_limit_l_max 15
_diffrn_reflns_limit_l_min -15
_diffrn_reflns_number 76780
_diffrn_reflns_theta_full 25.00
_diffrn_reflns_theta_max 25.00
_diffrn_reflns_theta_min 1.61
_exptl_absorpt_coefficient_mu 1.968
_exptl_absorpt_correction_T_max 0.7436
_exptl_absorpt_correction_T_min 0.6943
_exptl_absorpt_correction_type multi-scan
_exptl_absorpt_process_details SADABS(2009)
_exptl_crystal_density_diffrn 2.077
_exptl_crystal_density_method 'not measured'
_exptl_crystal_F_000 2504
_exptl_crystal_size_max 0.20
_exptl_crystal_size_mid 0.18
_exptl_crystal_size_min 0.16
_refine_diff_density_max 0.506
_refine_diff_density_min -0.722
_refine_diff_density_rms 0.099
_refine_ls_extinction_method none
_refine_ls_goodness_of_fit_ref 1.003
_refine_ls_hydrogen_treatment constr
_refine_ls_matrix_type full
_refine_ls_number_parameters 590
_refine_ls_number_reflns 7277
_refine_ls_number_restraints 1
_refine_ls_restrained_S_all 1.004
_refine_ls_R_factor_all 0.0345
_refine_ls_R_factor_gt 0.0270
_refine_ls_shift/su_max 0.003
_refine_ls_shift/su_mean 0.000
_refine_ls_structure_factor_coef Fsqd
_refine_ls_weighting_details 'calc w=1/[\s^2^(Fo^2^)+(0.0360P)^2^+1.4470P] where P=(Fo^2^+2Fc^2^)/3'
_refine_ls_weighting_scheme calc
_refine_ls_wR_factor_gt 0.0645
_refine_ls_wR_factor_ref 0.0671
_reflns_number_gt 6311
_reflns_number_total 7277
_reflns_threshold_expression >2sigma(I)
_cod_data_source_file c3ce40230d.txt
_cod_data_source_block 6
_cod_original_cell_volume 4125.1(7)
_cod_original_sg_symbol_H-M 'P 21/c'
_cod_database_code 7209795

loop_
_symmetry_equiv_pos_as_xyz
'x, y, z'
'-x, y+1/2, -z+1/2'
'-x, -y, -z'
'x, -y-1/2, z-1/2'

loop_
_atom_site_label
_atom_site_type_symbol
_atom_site_fract_x
_atom_site_fract_y
_atom_site_fract_z
_atom_site_U_iso_or_equiv
_atom_site_adp_type
_atom_site_occupancy
_atom_site_symmetry_multiplicity
_atom_site_calc_flag
_atom_site_refinement_flags
_atom_site_disorder_assembly
_atom_site_disorder_group
Ag1 Ag 0.243729(18) 0.541807(9) 0.778337(18) 0.02688(7) Uani 1 1 d . . .
Ag2 Ag 0.045593(19) 0.484464(9) 0.65465(2) 0.03047(7) Uani 1 1 d . . .
Ag3 Ag 0.107443(19) 0.579047(10) 0.551085(19) 0.03189(7) Uani 1 1 d . . .
Ag4 Ag 0.08917(3) 0.52870(3) 0.86826(3) 0.03050(14) Uani 0.8243(19) 1 d P A 1
Ag4' Ag 0.07517(17) 0.55118(13) 0.87038(16) 0.03050(14) Uani 0.1757(19) 1 d P A 2
N1 N 0.3313(2) 0.47119(10) 0.8991(2) 0.0258(5) Uani 1 1 d . A .
N2 N 0.33006(19) 0.57401(10) 0.9660(2) 0.0266(5) Uani 1 1 d . A .
N3 N 0.1304(2) 0.46834(12) 1.0006(2) 0.0348(6) Uani 1 1 d . . .
N4 N 0.1115(2) 0.57455(11) 1.0353(2) 0.0363(6) Uani 1 1 d . . .
O1 O 0.0477(2) 0.70276(10) 0.7708(2) 0.0520(7) Uani 1 1 d . . .
O2 O 0.04947(18) 0.39669(8) 0.71118(18) 0.0342(5) Uani 1 1 d . . .
O3 O -0.01993(19) 0.34712(9) 0.55407(19) 0.0425(6) Uani 1 1 d . . .
O4 O 0.15467(19) 0.44266(10) 0.5814(2) 0.0405(6) Uani 1 1 d . . .
O5 O 0.15302(16) 0.50607(9) 0.45775(17) 0.0305(5) Uani 1 1 d . . .
O6 O 0.35055(17) 0.54900(9) 0.68123(17) 0.0322(5) Uani 1 1 d . A .
O7 O 0.26935(17) 0.61426(9) 0.55595(19) 0.0359(5) Uani 1 1 d . . .
C1 C 0.0636(2) 0.56877(12) 0.7106(3) 0.0298(7) Uani 1 1 d D A .
C2 C 0.0293(3) 0.61342(14) 0.6928(3) 0.0373(8) Uani 1 1 d D . .
C3 C -0.0112(3) 0.66938(15) 0.6758(3) 0.0523(10) Uani 1 1 d . A .
H3A H -0.0067 0.6842 0.6093 0.063 Uiso 1 1 calc R . .
H3B H -0.0851 0.6692 0.6636 0.063 Uiso 1 1 calc R . .
C4 C 0.1485(3) 0.71663(13) 0.7872(3) 0.0409(8) Uani 1 1 d . . .
C5 C 0.2018(3) 0.74990(13) 0.8795(3) 0.0432(9) Uani 1 1 d . . .
H5 H 0.1671 0.7628 0.9220 0.052 Uiso 1 1 calc R . .
C6 C 0.3053(3) 0.76352(13) 0.9073(3) 0.0411(8) Uani 1 1 d . . .
H6 H 0.3395 0.7860 0.9684 0.049 Uiso 1 1 calc R . .
C7 C 0.3611(3) 0.74435(13) 0.8458(3) 0.0375(8) Uani 1 1 d . . .
C8 C 0.3040(3) 0.71286(13) 0.7516(3) 0.0407(8) Uani 1 1 d . . .
H8 H 0.3376 0.7004 0.7077 0.049 Uiso 1 1 calc R . .
C9 C 0.1994(3) 0.69975(13) 0.7220(3) 0.0416(9) Uani 1 1 d . . .
H9 H 0.1631 0.6795 0.6579 0.050 Uiso 1 1 calc R . .
C10 C 0.4752(3) 0.75464(12) 0.8805(3) 0.0385(8) Uani 1 1 d . . .
C11 C 0.5424(3) 0.76535(14) 0.9920(3) 0.0470(9) Uani 1 1 d . . .
H11 H 0.5146 0.7673 1.0456 0.056 Uiso 1 1 calc R . .
C12 C 0.6503(4) 0.77318(15) 1.0243(4) 0.0562(11) Uani 1 1 d . . .
H12 H 0.6935 0.7805 1.0990 0.067 Uiso 1 1 calc R . .
C13 C 0.6936(4) 0.77024(17) 0.9473(4) 0.0599(11) Uani 1 1 d . . .
H13 H 0.7656 0.7755 0.9692 0.072 Uiso 1 1 calc R . .
C14 C 0.6282(4) 0.75934(17) 0.8365(4) 0.0599(11) Uani 1 1 d . . .
H14 H 0.6568 0.7567 0.7837 0.072 Uiso 1 1 calc R . .
C15 C 0.5209(3) 0.75232(15) 0.8036(3) 0.0502(10) Uani 1 1 d . . .
H15 H 0.4782 0.7459 0.7284 0.060 Uiso 1 1 calc R . .
C16 C 0.3349(3) 0.42144(12) 0.8624(3) 0.0320(7) Uani 1 1 d . . .
H16 H 0.2992 0.4145 0.7861 0.038 Uiso 1 1 calc R A .
C17 C 0.3891(3) 0.37986(13) 0.9324(3) 0.0381(8) Uani 1 1 d . A .
H17 H 0.3894 0.3457 0.9040 0.046 Uiso 1 1 calc R . .
C18 C 0.4425(3) 0.39045(14) 1.0449(3) 0.0407(8) Uani 1 1 d . . .
H18 H 0.4797 0.3634 1.0942 0.049 Uiso 1 1 calc R A .
C19 C 0.4404(3) 0.44180(13) 1.0840(3) 0.0349(7) Uani 1 1 d . A .
H19 H 0.4764 0.4496 1.1599 0.042 Uiso 1 1 calc R . .
C20 C 0.3842(2) 0.48154(12) 1.0090(2) 0.0239(6) Uani 1 1 d . . .
C21 C 0.3789(2) 0.53769(12) 1.0466(2) 0.0243(6) Uani 1 1 d . A .
C22 C 0.4220(3) 0.55188(14) 1.1598(3) 0.0356(8) Uani 1 1 d . . .
H22 H 0.4560 0.5263 1.2146 0.043 Uiso 1 1 calc R A .
C23 C 0.4136(3) 0.60409(15) 1.1895(3) 0.0425(8) Uani 1 1 d . A .
H23 H 0.4414 0.6141 1.2646 0.051 Uiso 1 1 calc R . .
C24 C 0.3637(3) 0.64138(14) 1.1071(3) 0.0395(8) Uani 1 1 d . . .
H24 H 0.3573 0.6769 1.1252 0.047 Uiso 1 1 calc R A .
C25 C 0.3234(3) 0.62467(13) 0.9963(3) 0.0341(7) Uani 1 1 d . A .
H25 H 0.2901 0.6499 0.9403 0.041 Uiso 1 1 calc R . .
C26 C 0.1423(3) 0.41611(16) 0.9814(3) 0.0442(9) Uani 1 1 d . A .
H26 H 0.1240 0.4051 0.9078 0.053 Uiso 1 1 calc R . .
C27 C 0.1799(3) 0.37869(17) 1.0648(3) 0.0542(10) Uani 1 1 d . . .
H27 H 0.1887 0.3431 1.0489 0.065 Uiso 1 1 calc R A .
C28 C 0.2044(5) 0.39510(19) 1.1725(4) 0.0795(16) Uani 1 1 d . A .
H28 H 0.2303 0.3706 1.2312 0.095 Uiso 1 1 calc R . .
C29 C 0.1907(5) 0.44814(17) 1.1935(3) 0.0697(14) Uani 1 1 d . . .
H29 H 0.2054 0.4593 1.2663 0.084 Uiso 1 1 calc R A .
C30 C 0.1551(3) 0.48446(14) 1.1066(3) 0.0340(7) Uani 1 1 d . A .
C31 C 0.1438(2) 0.54289(13) 1.1256(3) 0.0320(7) Uani 1 1 d . A .
C32 C 0.1681(3) 0.56313(15) 1.2324(3) 0.0379(8) Uani 1 1 d . . .
H32 H 0.1909 0.5404 1.2943 0.045 Uiso 1 1 calc R A .
C33 C 0.1579(3) 0.61753(16) 1.2450(3) 0.0465(9) Uani 1 1 d . A .
H33 H 0.1734 0.6319 1.3157 0.056 Uiso 1 1 calc R . .
C34 C 0.1246(3) 0.65043(16) 1.1525(3) 0.0494(10) Uani 1 1 d . . .
H34 H 0.1174 0.6872 1.1590 0.059 Uiso 1 1 calc R A .
C35 C 0.1021(3) 0.62687(16) 1.0492(3) 0.0458(9) Uani 1 1 d . A .
H35 H 0.0791 0.6488 0.9862 0.055 Uiso 1 1 calc R . .
C36 C 0.0380(2) 0.35595(13) 0.6537(3) 0.0290(7) Uani 1 1 d . A .
C37 C 0.1086(3) 0.30868(13) 0.7176(3) 0.0377(8) Uani 1 1 d . . .
C38 C 0.1874(2) 0.46553(13) 0.5183(3) 0.0287(7) Uani 1 1 d . A .
C39 C 0.2833(3) 0.43795(15) 0.5097(3) 0.0376(8) Uani 1 1 d . . .
C40 C 0.3434(2) 0.58390(12) 0.6100(2) 0.0276(7) Uani 1 1 d . A .
C41 C 0.4431(3) 0.59123(14) 0.5874(3) 0.0381(8) Uani 1 1 d . . .
F1 F 0.09194(17) 0.26371(8) 0.65810(18) 0.0479(5) Uani 1 1 d . A .
F2 F 0.0965(2) 0.29658(9) 0.80988(18) 0.0741(8) Uani 1 1 d . A .
F3 F 0.20966(17) 0.32062(10) 0.7454(3) 0.0906(10) Uani 1 1 d . A .
F4 F 0.35112(18) 0.41813(11) 0.60788(17) 0.0612(7) Uani 1 1 d . A .
F5 F 0.33742(17) 0.47031(9) 0.47202(18) 0.0512(6) Uani 1 1 d . A .
F6 F 0.25068(18) 0.39658(9) 0.43791(18) 0.0525(5) Uani 1 1 d . A .
F7 F 0.51121(18) 0.55119(10) 0.6244(2) 0.0570(6) Uani 1 1 d . A .
F8 F 0.49502(19) 0.63557(10) 0.6421(2) 0.0706(7) Uani 1 1 d . A .
F9 F 0.4215(2) 0.59848(12) 0.48029(19) 0.0709(8) Uani 1 1 d . A .

loop_
_atom_site_aniso_label
_atom_site_aniso_U_11
_atom_site_aniso_U_22
_atom_site_aniso_U_33
_atom_site_aniso_U_23
_atom_site_aniso_U_13
_atom_site_aniso_U_12
Ag1 0.02365(12) 0.03701(13) 0.01811(12) 0.00505(9) 0.00672(10) 0.00435(9)
Ag2 0.02654(13) 0.03239(13) 0.02932(14) -0.00254(10) 0.00831(11) -0.00013(9)
Ag3 0.03100(14) 0.04039(14) 0.02205(13) 0.00430(10) 0.00867(11) 0.00324(10)
Ag4 0.03299(17) 0.0405(4) 0.01972(15) 0.00050(17) 0.01260(13) -0.00210(19)
Ag4' 0.03299(17) 0.0405(4) 0.01972(15) 0.00050(17) 0.01260(13) -0.00210(19)
N1 0.0246(13) 0.0278(13) 0.0230(14) 0.0025(10) 0.0079(11) 0.0009(10)
N2 0.0222(13) 0.0340(14) 0.0207(13) 0.0003(10) 0.0060(11) 0.0018(10)
N3 0.0283(15) 0.0551(18) 0.0244(15) -0.0048(13) 0.0143(12) -0.0088(12)
N4 0.0365(16) 0.0452(17) 0.0304(16) 0.0014(12) 0.0169(13) -0.0065(13)
O1 0.0455(16) 0.0479(15) 0.0555(17) -0.0181(13) 0.0137(13) 0.0134(12)
O2 0.0459(14) 0.0299(12) 0.0341(13) -0.0003(10) 0.0238(11) -0.0003(10)
O3 0.0379(14) 0.0425(14) 0.0325(14) 0.0001(11) -0.0002(11) 0.0036(11)
O4 0.0434(14) 0.0457(14) 0.0423(14) 0.0130(11) 0.0276(12) 0.0084(11)
O5 0.0251(11) 0.0404(13) 0.0229(11) 0.0060(10) 0.0067(9) 0.0017(9)
O6 0.0263(11) 0.0472(13) 0.0239(12) 0.0072(10) 0.0111(10) 0.0017(10)
O7 0.0322(12) 0.0379(12) 0.0363(13) 0.0069(10) 0.0129(11) 0.0033(10)
C1 0.0248(16) 0.0350(18) 0.0255(17) 0.0043(13) 0.0063(14) 0.0030(13)
C2 0.0254(17) 0.049(2) 0.0327(19) -0.0069(15) 0.0071(15) 0.0065(15)
C3 0.041(2) 0.047(2) 0.057(3) -0.0066(18) 0.0069(19) 0.0201(17)
C4 0.051(2) 0.0283(17) 0.037(2) -0.0009(14) 0.0113(17) 0.0129(15)
C5 0.057(2) 0.0333(18) 0.037(2) -0.0028(15) 0.0172(18) 0.0155(16)
C6 0.058(2) 0.0287(17) 0.0313(19) -0.0038(14) 0.0131(17) 0.0064(16)
C7 0.056(2) 0.0265(16) 0.0291(18) 0.0021(14) 0.0164(17) 0.0049(15)
C8 0.057(2) 0.0307(17) 0.0344(19) -0.0010(14) 0.0190(18) 0.0066(16)
C9 0.061(2) 0.0292(17) 0.0296(19) -0.0064(14) 0.0139(18) 0.0054(16)
C10 0.056(2) 0.0213(16) 0.0348(19) 0.0012(14) 0.0153(17) 0.0052(14)
C11 0.064(3) 0.0350(19) 0.041(2) -0.0068(16) 0.020(2) -0.0051(17)
C12 0.068(3) 0.043(2) 0.049(2) -0.0056(18) 0.014(2) -0.0060(19)
C13 0.061(3) 0.053(2) 0.062(3) -0.001(2) 0.021(2) -0.006(2)
C14 0.071(3) 0.060(3) 0.056(3) -0.007(2) 0.033(2) -0.001(2)
C15 0.064(3) 0.044(2) 0.042(2) -0.0015(17) 0.022(2) 0.0039(19)
C16 0.0307(17) 0.0353(17) 0.0273(17) -0.0011(13) 0.0093(14) -0.0017(13)
C17 0.0374(19) 0.0306(17) 0.045(2) 0.0024(15) 0.0152(17) 0.0002(14)
C18 0.0369(19) 0.0361(19) 0.042(2) 0.0162(16) 0.0086(17) 0.0093(15)
C19 0.0281(17) 0.0416(19) 0.0258(18) 0.0109(14) 0.0019(14) 0.0023(14)
C20 0.0179(14) 0.0323(16) 0.0215(16) 0.0052(12) 0.0083(13) -0.0001(12)
C21 0.0166(14) 0.0348(16) 0.0211(16) 0.0025(12) 0.0072(12) -0.0009(12)
C22 0.0355(18) 0.0432(19) 0.0219(17) 0.0024(14) 0.0055(14) 0.0001(15)
C23 0.039(2) 0.056(2) 0.0257(18) -0.0102(16) 0.0062(16) -0.0032(17)
C24 0.0371(19) 0.0386(19) 0.038(2) -0.0073(16) 0.0104(16) 0.0034(15)
C25 0.0308(17) 0.0345(17) 0.0326(18) 0.0018(14) 0.0084(15) 0.0038(14)
C26 0.041(2) 0.062(2) 0.035(2) -0.0180(18) 0.0210(17) -0.0139(18)
C27 0.067(3) 0.049(2) 0.049(2) -0.0035(19) 0.026(2) 0.001(2)
C28 0.130(5) 0.057(3) 0.042(3) 0.010(2) 0.025(3) 0.013(3)
C29 0.117(4) 0.056(3) 0.028(2) 0.0002(19) 0.022(2) 0.009(3)
C30 0.0318(18) 0.050(2) 0.0219(17) -0.0047(14) 0.0128(15) -0.0086(15)
C31 0.0264(16) 0.0494(19) 0.0244(17) -0.0045(14) 0.0147(14) -0.0089(14)
C32 0.0390(19) 0.054(2) 0.0258(18) -0.0047(15) 0.0183(16) -0.0069(16)
C33 0.047(2) 0.061(2) 0.042(2) -0.0174(19) 0.0290(19) -0.0111(18)
C34 0.049(2) 0.046(2) 0.065(3) -0.0107(19) 0.035(2) -0.0068(17)
C35 0.042(2) 0.055(2) 0.045(2) 0.0067(18) 0.0229(18) -0.0025(17)
C36 0.0208(15) 0.0357(18) 0.0323(19) 0.0027(14) 0.0127(14) -0.0025(13)
C37 0.0302(18) 0.0306(17) 0.043(2) -0.0023(15) 0.0053(16) -0.0069(14)
C38 0.0252(16) 0.0411(18) 0.0193(16) -0.0045(14) 0.0086(13) -0.0029(13)
C39 0.0340(18) 0.053(2) 0.0243(18) 0.0021(15) 0.0109(15) 0.0073(16)
C40 0.0270(16) 0.0350(17) 0.0200(16) -0.0039(13) 0.0087(13) -0.0029(13)
C41 0.0352(19) 0.051(2) 0.0323(19) 0.0092(16) 0.0180(16) 0.0025(16)
F1 0.0543(13) 0.0318(10) 0.0591(14) -0.0015(9) 0.0248(11) 0.0017(9)
F2 0.129(2) 0.0477(13) 0.0347(13) 0.0126(10) 0.0222(14) 0.0078(14)
F3 0.0249(12) 0.0472(14) 0.163(3) 0.0107(16) 0.0015(15) 0.0004(10)
F4 0.0460(13) 0.1008(19) 0.0319(12) 0.0146(12) 0.0113(10) 0.0349(12)
F5 0.0375(12) 0.0775(15) 0.0485(13) 0.0017(11) 0.0279(11) 0.0019(11)
F6 0.0618(14) 0.0538(13) 0.0445(13) -0.0063(10) 0.0242(11) 0.0128(11)
F7 0.0446(13) 0.0738(15) 0.0681(16) 0.0260(12) 0.0389(12) 0.0198(11)
F8 0.0525(15) 0.0700(16) 0.097(2) -0.0059(14) 0.0378(14) -0.0250(13)
F9 0.0649(16) 0.120(2) 0.0452(14) 0.0281(14) 0.0402(13) 0.0162(15)

loop_
_atom_type_symbol
_atom_type_description
_atom_type_scat_dispersion_real
_atom_type_scat_dispersion_imag
_atom_type_scat_source
C C 0.0033 0.0016 'International Tables Vol C Tables 4.2.6.8 and 6.1.1.4'
H H 0.0000 0.0000 'International Tables Vol C Tables 4.2.6.8 and 6.1.1.4'
N N 0.0061 0.0033 'International Tables Vol C Tables 4.2.6.8 and 6.1.1.4'
O O 0.0106 0.0060 'International Tables Vol C Tables 4.2.6.8 and 6.1.1.4'
F F 0.0171 0.0103 'International Tables Vol C Tables 4.2.6.8 and 6.1.1.4'
Ag Ag -0.8971 1.1015 'International Tables Vol C Tables 4.2.6.8 and 6.1.1.4'

loop_
_geom_angle_atom_site_label_1
_geom_angle_atom_site_label_2
_geom_angle_atom_site_label_3
_geom_angle
_geom_angle_site_symmetry_1
_geom_angle_site_symmetry_3
O6 Ag1 N1 98.96(8) . .
O6 Ag1 C1 125.75(9) . .
N1 Ag1 C1 129.56(10) . .
O6 Ag1 N2 111.94(8) . .
N1 Ag1 N2 69.95(8) . .
C1 Ag1 N2 107.08(10) . .
O6 Ag1 Ag4 171.94(5) . .
N1 Ag1 Ag4 84.60(6) . .
C1 Ag1 Ag4 48.22(8) . .
N2 Ag1 Ag4 76.06(6) . .
O6 Ag1 Ag2 113.69(6) . .
N1 Ag1 Ag2 96.59(6) . .
C1 Ag1 Ag2 47.75(8) . .
N2 Ag1 Ag2 133.90(6) . .
Ag4 Ag1 Ag2 58.518(13) . .
O6 Ag1 Ag3 73.31(5) . .
N1 Ag1 Ag3 149.09(6) . .
C1 Ag1 Ag3 52.75(7) . .
N2 Ag1 Ag3 140.91(6) . .
Ag4 Ag1 Ag3 99.930(14) . .
Ag2 Ag1 Ag3 61.833(9) . .
O6 Ag1 Ag4' 167.52(8) . .
N1 Ag1 Ag4' 93.49(8) . .
C1 Ag1 Ag4' 42.76(9) . .
N2 Ag1 Ag4' 73.14(7) . .
Ag4 Ag1 Ag4' 11.00(5) . .
Ag2 Ag1 Ag4' 63.66(5) . .
Ag3 Ag1 Ag4' 95.51(4) . .
C1 Ag2 O2 144.48(10) . .
C1 Ag2 O4 123.76(10) . .
O2 Ag2 O4 77.03(8) . .
C1 Ag2 O5 92.92(9) . 3_566
O2 Ag2 O5 98.63(8) . 3_566
O4 Ag2 O5 122.24(8) . 3_566
C1 Ag2 Ag4 49.56(8) . .
O2 Ag2 Ag4 94.92(6) . .
O4 Ag2 Ag4 131.76(6) . .
O5 Ag2 Ag4 105.95(5) 3_566 .
C1 Ag2 Ag1 53.06(8) . .
O2 Ag2 Ag1 113.20(6) . .
O4 Ag2 Ag1 79.90(6) . .
O5 Ag2 Ag1 145.30(5) 3_566 .
Ag4 Ag2 Ag1 59.549(10) . .
C1 Ag2 Ag3 52.42(8) . .
O2 Ag2 Ag3 156.05(5) . .
O4 Ag2 Ag3 79.18(6) . .
O5 Ag2 Ag3 96.26(5) 3_566 .
Ag4 Ag2 Ag3 98.892(16) . .
Ag1 Ag2 Ag3 59.320(9) . .
C1 Ag2 Ag3 136.08(8) . 3_566
O2 Ag2 Ag3 73.14(6) . 3_566
O4 Ag2 Ag3 75.20(6) . 3_566
O5 Ag2 Ag3 49.60(5) 3_566 3_566
Ag4 Ag2 Ag3 148.288(12) . 3_566
Ag1 Ag2 Ag3 152.162(11) . 3_566
Ag3 Ag2 Ag3 103.296(11) . 3_566
C1 Ag2 Ag4' 40.98(9) . .
O2 Ag2 Ag4' 103.67(8) . .
O4 Ag2 Ag4' 137.09(8) . .
O5 Ag2 Ag4' 100.31(7) 3_566 .
Ag4 Ag2 Ag4' 9.63(4) . .
Ag1 Ag2 Ag4' 60.08(4) . .
Ag3 Ag2 Ag4' 91.93(5) . .
Ag3 Ag2 Ag4' 147.02(4) 3_566 .
O3 Ag3 O7 88.96(8) 3_566 .
O3 Ag3 C1 109.85(10) 3_566 .
O7 Ag3 C1 125.79(9) . .
O3 Ag3 O5 118.68(8) 3_566 .
O7 Ag3 O5 81.42(7) . .
C1 Ag3 O5 124.64(9) . .
O3 Ag3 C2 83.86(10) 3_566 .
O7 Ag3 C2 120.99(9) . .
C1 Ag3 C2 26.80(10) . .
O5 Ag3 C2 150.00(9) . .
O3 Ag3 Ag1 144.29(6) 3_566 .
O7 Ag3 Ag1 83.24(5) . .
C1 Ag3 Ag1 51.65(7) . .
O5 Ag3 Ag1 94.58(5) . .
C2 Ag3 Ag1 70.89(7) . .
O3 Ag3 Ag2 135.27(6) 3_566 .
O7 Ag3 Ag2 135.57(5) . .
C1 Ag3 Ag2 46.31(7) . .
O5 Ag3 Ag2 79.67(5) . .
C2 Ag3 Ag2 70.34(8) . .
Ag1 Ag3 Ag2 58.846(9) . .
O3 Ag3 Ag2 83.42(6) 3_566 3_566
O7 Ag3 Ag2 120.88(5) . 3_566
C1 Ag3 Ag2 111.74(8) . 3_566
O5 Ag3 Ag2 53.39(5) . 3_566
C2 Ag3 Ag2 116.28(7) . 3_566
Ag1 Ag3 Ag2 130.103(12) . 3_566
Ag2 Ag3 Ag2 76.704(11) . 3_566
C1 Ag4 N3 161.94(12) . .
C1 Ag4 N4 123.95(11) . .
N3 Ag4 N4 73.08(10) . .
C1 Ag4 Ag2 50.22(8) . .
N3 Ag4 Ag2 113.23(8) . .
N4 Ag4 Ag2 172.92(8) . .
C1 Ag4 Ag1 54.37(8) . .
N3 Ag4 Ag1 114.12(7) . .
N4 Ag4 Ag1 119.26(7) . .
Ag2 Ag4 Ag1 61.932(12) . .
C1 Ag4' N4 150.2(2) . .
C1 Ag4' N3 135.37(18) . .
N4 Ag4' N3 70.20(12) . .
C1 Ag4' C2 25.92(11) . .
N4 Ag4' C2 127.82(18) . .
N3 Ag4' C2 161.23(16) . .
C1 Ag4' Ag1 51.16(10) . .
N4 Ag4' Ag1 122.10(11) . .
N3 Ag4' Ag1 97.56(11) . .
C2 Ag4' Ag1 69.17(8) . .
C1 Ag4' Ag2 44.18(10) . .
N4 Ag4' Ag2 163.67(16) . .
N3 Ag4' Ag2 93.60(12) . .
C2 Ag4' Ag2 68.13(8) . .
Ag1 Ag4' Ag2 56.26(4) . .
C16 N1 C20 118.5(3) . .
C16 N1 Ag1 122.7(2) . .
C20 N1 Ag1 118.74(19) . .
C25 N2 C21 118.6(3) . .
C25 N2 Ag1 123.8(2) . .
C21 N2 Ag1 117.32(19) . .
C30 N3 C26 118.8(3) . .
C30 N3 Ag4 118.9(2) . .
C26 N3 Ag4 121.9(2) . .
C30 N3 Ag4' 108.8(2) . .
C26 N3 Ag4' 132.4(2) . .
C35 N4 C31 118.3(3) . .
C35 N4 Ag4' 114.8(2) . .
C31 N4 Ag4' 126.9(2) . .
C35 N4 Ag4 128.0(2) . .
C31 N4 Ag4 113.5(2) . .
C4 O1 C3 117.5(3) . .
C36 O2 Ag2 127.3(2) . .
C36 O3 Ag3 116.0(2) . 3_566
C38 O4 Ag2 123.1(2) . .
C38 O5 Ag3 113.55(19) . .
C38 O5 Ag2 118.74(19) . 3_566
Ag3 O5 Ag2 77.02(6) . 3_566
C40 O6 Ag1 126.10(19) . .
C40 O7 Ag3 109.97(19) . .
C2 C1 Ag4' 104.7(3) . .
C2 C1 Ag4 120.5(3) . .
C2 C1 Ag2 147.3(3) . .
Ag4' C1 Ag2 94.85(15) . .
Ag4 C1 Ag2 80.22(10) . .
C2 C1 Ag1 127.5(3) . .
Ag4' C1 Ag1 86.08(13) . .
Ag4 C1 Ag1 77.41(9) . .
Ag2 C1 Ag1 79.19(10) . .
C2 C1 Ag3 87.4(2) . .
Ag4' C1 Ag3 161.67(17) . .
Ag4 C1 Ag3 149.62(15) . .
Ag2 C1 Ag3 81.27(10) . .
Ag1 C1 Ag3 75.60(9) . .
C1 C2 C3 177.6(4) . .
C1 C2 Ag4' 49.4(2) . .
C3 C2 Ag4' 128.4(3) . .
C1 C2 Ag3 65.8(2) . .
C3 C2 Ag3 116.0(3) . .
Ag4' C2 Ag3 113.94(13) . .
O1 C3 C2 111.6(3) . .
O1 C4 C9 125.2(3) . .
O1 C4 C5 115.3(3) . .
C9 C4 C5 119.5(4) . .
C6 C5 C4 120.0(3) . .
C5 C6 C7 121.7(3) . .
C8 C7 C6 116.6(3) . .
C8 C7 C10 120.9(3) . .
C6 C7 C10 122.5(3) . .
C9 C8 C7 121.9(3) . .
C4 C9 C8 120.2(3) . .
C15 C10 C11 117.1(4) . .
C15 C10 C7 121.3(3) . .
C11 C10 C7 121.6(3) . .
C12 C11 C10 121.1(4) . .
C13 C12 C11 120.7(4) . .
C12 C13 C14 118.9(4) . .
C15 C14 C13 120.6(4) . .
C14 C15 C10 121.5(4) . .
N1 C16 C17 123.2(3) . .
C18 C17 C16 118.2(3) . .
C17 C18 C19 119.4(3) . .
C18 C19 C20 119.3(3) . .
N1 C20 C19 121.4(3) . .
N1 C20 C21 116.9(2) . .
C19 C20 C21 121.7(3) . .
N2 C21 C22 121.3(3) . .
N2 C21 C20 116.7(3) . .
C22 C21 C20 121.9(3) . .
C23 C22 C21 119.3(3) . .
C22 C23 C24 119.4(3) . .
C23 C24 C25 118.2(3) . .
N2 C25 C24 123.1(3) . .
N3 C26 C27 123.1(3) . .
C26 C27 C28 118.0(4) . .
C27 C28 C29 119.7(4) . .
C28 C29 C30 119.8(4) . .
N3 C30 C29 120.5(3) . .
N3 C30 C31 117.5(3) . .
C29 C30 C31 122.0(3) . .
N4 C31 C32 121.9(3) . .
N4 C31 C30 116.6(3) . .
C32 C31 C30 121.4(3) . .
C33 C32 C31 118.8(3) . .
C34 C33 C32 119.7(3) . .
C33 C34 C35 117.7(4) . .
N4 C35 C34 123.6(4) . .
O3 C36 O2 130.7(3) . .
O3 C36 C37 115.3(3) . .
O2 C36 C37 113.9(3) . .
F2 C37 F1 106.6(3) . .
F2 C37 F3 108.5(3) . .
F1 C37 F3 105.0(3) . .
F2 C37 C36 112.2(3) . .
F1 C37 C36 114.1(3) . .
F3 C37 C36 110.0(3) . .
O4 C38 O5 130.3(3) . .
O4 C38 C39 114.2(3) . .
O5 C38 C39 115.5(3) . .
F5 C39 F4 107.4(3) . .
F5 C39 F6 106.7(3) . .
F4 C39 F6 106.9(3) . .
F5 C39 C38 113.2(3) . .
F4 C39 C38 112.5(3) . .
F6 C39 C38 109.9(3) . .
O7 C40 O6 130.2(3) . .
O7 C40 C41 114.7(3) . .
O6 C40 C41 115.1(3) . .
F9 C41 F7 107.9(3) . .
F9 C41 F8 106.8(3) . .
F7 C41 F8 106.1(3) . .
F9 C41 C40 113.0(3) . .
F7 C41 C40 113.8(3) . .
F8 C41 C40 108.7(3) . .

loop_
_geom_bond_atom_site_label_1
_geom_bond_atom_site_label_2
_geom_bond_distance
_geom_bond_site_symmetry_2
Ag1 O6 2.323(2) .
Ag1 N1 2.343(2) .
Ag1 C1 2.381(3) .
Ag1 N2 2.384(2) .
Ag1 Ag4 2.8588(5) .
Ag1 Ag2 2.9263(4) .
Ag1 Ag3 2.9408(4) .
Ag1 Ag4' 3.050(2) .
Ag2 C1 2.205(3) .
Ag2 O2 2.303(2) .
Ag2 O4 2.344(2) .
Ag2 O5 2.546(2) 3_566
Ag2 Ag4 2.8282(6) .
Ag2 Ag3 3.0145(4) .
Ag2 Ag3 3.0911(4) 3_566
Ag2 Ag4' 3.153(3) .
Ag3 O3 2.319(2) 3_566
Ag3 O7 2.389(2) .
Ag3 C1 2.417(3) .
Ag3 O5 2.416(2) .
Ag3 C2 2.646(3) .
Ag3 Ag2 3.0911(4) 3_566
Ag4 C1 2.184(3) .
Ag4 N3 2.185(3) .
Ag4 N4 2.371(3) .
Ag4' C1 2.075(4) .
Ag4' N4 2.087(4) .
Ag4' N3 2.584(4) .
Ag4' C2 2.644(4) .
N1 C16 1.338(4) .
N1 C20 1.343(4) .
N2 C25 1.338(4) .
N2 C21 1.342(4) .
N3 C30 1.345(4) .
N3 C26 1.349(5) .
N4 C35 1.331(5) .
N4 C31 1.335(4) .
O1 C4 1.371(5) .
O1 C3 1.438(4) .
O2 C36 1.234(4) .
O3 C36 1.238(4) .
O3 Ag3 2.319(2) 3_566
O4 C38 1.233(4) .
O5 C38 1.251(4) .
O5 Ag2 2.546(2) 3_566
O6 C40 1.248(4) .
O7 C40 1.237(4) .
C1 C2 1.195(4) .
C2 C3 1.486(5) .
C4 C9 1.377(5) .
C4 C5 1.399(5) .
C5 C6 1.371(5) .
C6 C7 1.411(5) .
C7 C8 1.399(5) .
C7 C10 1.480(5) .
C8 C9 1.380(5) .
C10 C15 1.394(5) .
C10 C11 1.396(5) .
C11 C12 1.393(6) .
C12 C13 1.371(6) .
C13 C14 1.384(6) .
C14 C15 1.380(6) .
C16 C17 1.382(5) .
C17 C18 1.374(5) .
C18 C19 1.383(5) .
C19 C20 1.387(4) .
C20 C21 1.495(4) .
C21 C22 1.395(4) .
C22 C23 1.376(5) .
C23 C24 1.375(5) .
C24 C25 1.386(5) .
C26 C27 1.366(5) .
C27 C28 1.368(6) .
C28 C29 1.379(6) .
C29 C30 1.376(5) .
C30 C31 1.496(5) .
C31 C32 1.390(4) .
C32 C33 1.380(5) .
C33 C34 1.374(5) .
C34 C35 1.386(5) .
C36 C37 1.540(4) .
C37 F2 1.321(4) .
C37 F1 1.329(4) .
C37 F3 1.330(4) .
C38 C39 1.543(4) .
C39 F5 1.328(4) .
C39 F4 1.336(4) .
C39 F6 1.342(4) .
C40 C41 1.541(4) .
C41 F9 1.319(4) .
C41 F7 1.322(4) .
C41 F8 1.352(4) .

loop_
_geom_torsion_atom_site_label_1
_geom_torsion_atom_site_label_2
_geom_torsion_atom_site_label_3
_geom_torsion_atom_site_label_4
_geom_torsion
_geom_torsion_site_symmetry_1
_geom_torsion_site_symmetry_4
O6 Ag1 Ag2 C1 -117.61(12) . .
N1 Ag1 Ag2 C1 139.57(12) . .
N2 Ag1 Ag2 C1 71.14(13) . .
Ag4 Ag1 Ag2 C1 60.05(10) . .
Ag3 Ag1 Ag2 C1 -63.82(10) . .
Ag4' Ag1 Ag2 C1 48.92(12) . .
O6 Ag1 Ag2 O2 100.61(8) . .
N1 Ag1 Ag2 O2 -2.21(8) . .
C1 Ag1 Ag2 O2 -141.78(12) . .
N2 Ag1 Ag2 O2 -70.64(10) . .
Ag4 Ag1 Ag2 O2 -81.73(6) . .
Ag3 Ag1 Ag2 O2 154.40(6) . .
Ag4' Ag1 Ag2 O2 -92.86(9) . .
O6 Ag1 Ag2 O4 29.54(8) . .
N1 Ag1 Ag2 O4 -73.28(8) . .
C1 Ag1 Ag2 O4 147.15(11) . .
N2 Ag1 Ag2 O4 -141.71(10) . .
Ag4 Ag1 Ag2 O4 -152.80(6) . .
Ag3 Ag1 Ag2 O4 83.33(6) . .
Ag4' Ag1 Ag2 O4 -163.93(8) . .
O6 Ag1 Ag2 O5 -104.46(10) . 3_566
N1 Ag1 Ag2 O5 152.72(10) . 3_566
C1 Ag1 Ag2 O5 13.16(13) . 3_566
N2 Ag1 Ag2 O5 84.29(12) . 3_566
Ag4 Ag1 Ag2 O5 73.20(8) . 3_566
Ag3 Ag1 Ag2 O5 -50.66(8) . 3_566
Ag4' Ag1 Ag2 O5 62.08(10) . 3_566
O6 Ag1 Ag2 Ag4 -177.66(6) . .
N1 Ag1 Ag2 Ag4 79.52(6) . .
C1 Ag1 Ag2 Ag4 -60.05(10) . .
N2 Ag1 Ag2 Ag4 11.09(8) . .
Ag3 Ag1 Ag2 Ag4 -123.87(2) . .
Ag4' Ag1 Ag2 Ag4 -11.12(5) . .
O6 Ag1 Ag2 Ag3 -53.79(6) . .
N1 Ag1 Ag2 Ag3 -156.61(6) . .
C1 Ag1 Ag2 Ag3 63.82(10) . .
N2 Ag1 Ag2 Ag3 134.96(8) . .
Ag4 Ag1 Ag2 Ag3 123.87(2) . .
Ag4' Ag1 Ag2 Ag3 112.74(6) . .
O6 Ag1 Ag2 Ag3 2.79(6) . 3_566
N1 Ag1 Ag2 Ag3 -100.03(6) . 3_566
C1 Ag1 Ag2 Ag3 120.40(10) . 3_566
N2 Ag1 Ag2 Ag3 -168.46(8) . 3_566
Ag4 Ag1 Ag2 Ag3 -179.56(3) . 3_566
Ag3 Ag1 Ag2 Ag3 56.58(2) . 3_566
Ag4' Ag1 Ag2 Ag3 169.32(7) . 3_566
O6 Ag1 Ag2 Ag4' -166.53(9) . .
N1 Ag1 Ag2 Ag4' 90.64(9) . .
C1 Ag1 Ag2 Ag4' -48.92(12) . .
N2 Ag1 Ag2 Ag4' 22.21(10) . .
Ag4 Ag1 Ag2 Ag4' 11.12(5) . .
Ag3 Ag1 Ag2 Ag4' -112.74(6) . .
O6 Ag1 Ag3 O3 -104.94(12) . 3_566
N1 Ag1 Ag3 O3 175.69(16) . 3_566
C1 Ag1 Ag3 O3 68.97(14) . 3_566
N2 Ag1 Ag3 O3 -0.50(15) . 3_566
Ag4 Ag1 Ag3 O3 79.58(11) . 3_566
Ag2 Ag1 Ag3 O3 125.54(11) . 3_566
Ag4' Ag1 Ag3 O3 69.41(12) . 3_566
O6 Ag1 Ag3 O7 -26.27(8) . .
N1 Ag1 Ag3 O7 -105.64(13) . .
C1 Ag1 Ag3 O7 147.64(11) . .
N2 Ag1 Ag3 O7 78.17(11) . .
Ag4 Ag1 Ag3 O7 158.25(6) . .
Ag2 Ag1 Ag3 O7 -155.79(5) . .
Ag4' Ag1 Ag3 O7 148.08(8) . .
O6 Ag1 Ag3 C1 -173.91(11) . .
N1 Ag1 Ag3 C1 106.71(15) . .
N2 Ag1 Ag3 C1 -69.47(13) . .
Ag4 Ag1 Ag3 C1 10.61(10) . .
Ag2 Ag1 Ag3 C1 56.57(10) . .
Ag4' Ag1 Ag3 C1 0.44(11) . .
O6 Ag1 Ag3 O5 54.51(8) . .
N1 Ag1 Ag3 O5 -24.87(13) . .
C1 Ag1 Ag3 O5 -131.58(11) . .
N2 Ag1 Ag3 O5 158.95(11) . .
Ag4 Ag1 Ag3 O5 -120.97(5) . .
Ag2 Ag1 Ag3 O5 -75.01(5) . .
Ag4' Ag1 Ag3 O5 -131.14(8) . .
O6 Ag1 Ag3 C2 -152.41(10) . .
N1 Ag1 Ag3 C2 128.22(14) . .
C1 Ag1 Ag3 C2 21.50(12) . .
N2 Ag1 Ag3 C2 -47.97(12) . .
Ag4 Ag1 Ag3 C2 32.11(8) . .
Ag2 Ag1 Ag3 C2 78.07(8) . .
Ag4' Ag1 Ag3 C2 21.94(10) . .
O6 Ag1 Ag3 Ag2 129.52(6) . .
N1 Ag1 Ag3 Ag2 50.14(12) . .
C1 Ag1 Ag3 Ag2 -56.57(9) . .
N2 Ag1 Ag3 Ag2 -126.04(9) . .
Ag4 Ag1 Ag3 Ag2 -45.963(18) . .
Ag4' Ag1 Ag3 Ag2 -56.13(6) . .
O6 Ag1 Ag3 Ag2 98.89(6) . 3_566
N1 Ag1 Ag3 Ag2 19.51(12) . 3_566
C1 Ag1 Ag3 Ag2 -87.20(10) . 3_566
N2 Ag1 Ag3 Ag2 -156.67(9) . 3_566
Ag4 Ag1 Ag3 Ag2 -76.60(2) . 3_566
Ag2 Ag1 Ag3 Ag2 -30.634(14) . 3_566
Ag4' Ag1 Ag3 Ag2 -86.77(6) . 3_566
C1 Ag2 Ag3 O3 -72.73(13) . 3_566
O2 Ag2 Ag3 O3 144.39(17) . 3_566
O4 Ag2 Ag3 O3 137.84(10) . 3_566
O5 Ag2 Ag3 O3 16.14(10) 3_566 3_566
Ag4 Ag2 Ag3 O3 -91.13(8) . 3_566
Ag1 Ag2 Ag3 O3 -137.56(8) . 3_566
Ag3 Ag2 Ag3 O3 66.05(8) 3_566 3_566
Ag4' Ag2 Ag3 O3 -84.45(9) . 3_566
C1 Ag2 Ag3 O7 100.41(13) . .
O2 Ag2 Ag3 O7 -42.47(17) . .
O4 Ag2 Ag3 O7 -49.02(10) . .
O5 Ag2 Ag3 O7 -170.72(9) 3_566 .
Ag4 Ag2 Ag3 O7 82.01(8) . .
Ag1 Ag2 Ag3 O7 35.58(8) . .
Ag3 Ag2 Ag3 O7 -120.81(8) 3_566 .
Ag4' Ag2 Ag3 O7 88.69(9) . .
O2 Ag2 Ag3 C1 -142.88(18) . .
O4 Ag2 Ag3 C1 -149.43(12) . .
O5 Ag2 Ag3 C1 88.87(11) 3_566 .
Ag4 Ag2 Ag3 C1 -18.41(10) . .
Ag1 Ag2 Ag3 C1 -64.84(10) . .
Ag3 Ag2 Ag3 C1 138.77(10) 3_566 .
Ag4' Ag2 Ag3 C1 -11.73(11) . .
C1 Ag2 Ag3 O5 166.67(11) . .
O2 Ag2 Ag3 O5 23.79(15) . .
O4 Ag2 Ag3 O5 17.24(8) . .
O5 Ag2 Ag3 O5 -104.46(6) 3_566 .
Ag4 Ag2 Ag3 O5 148.26(5) . .
Ag1 Ag2 Ag3 O5 101.83(5) . .
Ag3 Ag2 Ag3 O5 -54.56(5) 3_566 .
Ag4' Ag2 Ag3 O5 154.94(7) . .
C1 Ag2 Ag3 C2 -14.20(12) . .
O2 Ag2 Ag3 C2 -157.08(16) . .
O4 Ag2 Ag3 C2 -163.63(10) . .
O5 Ag2 Ag3 C2 74.67(9) 3_566 .
Ag4 Ag2 Ag3 C2 -32.61(8) . .
Ag1 Ag2 Ag3 C2 -79.03(8) . .
Ag3 Ag2 Ag3 C2 124.58(8) 3_566 .
Ag4' Ag2 Ag3 C2 -25.93(9) . .
C1 Ag2 Ag3 Ag1 64.84(10) . .
O2 Ag2 Ag3 Ag1 -78.05(14) . .
O4 Ag2 Ag3 Ag1 -84.60(6) . .
O5 Ag2 Ag3 Ag1 153.71(5) 3_566 .
Ag4 Ag2 Ag3 Ag1 46.428(15) . .
Ag3 Ag2 Ag3 Ag1 -156.391(11) 3_566 .
Ag4' Ag2 Ag3 Ag1 53.11(5) . .
C1 Ag2 Ag3 Ag2 -138.77(10) . 3_566
O2 Ag2 Ag3 Ag2 78.35(14) . 3_566
O4 Ag2 Ag3 Ag2 71.79(6) . 3_566
O5 Ag2 Ag3 Ag2 -49.90(5) 3_566 3_566
Ag4 Ag2 Ag3 Ag2 -157.181(17) . 3_566
Ag1 Ag2 Ag3 Ag2 156.391(11) . 3_566
Ag3 Ag2 Ag3 Ag2 0.0 3_566 3_566
Ag4' Ag2 Ag3 Ag2 -150.50(5) . 3_566
O2 Ag2 Ag4 C1 179.57(12) . .
O4 Ag2 Ag4 C1 102.58(13) . .
O5 Ag2 Ag4 C1 -79.99(12) 3_566 .
Ag1 Ag2 Ag4 C1 65.48(10) . .
Ag3 Ag2 Ag4 C1 19.19(11) . .
Ag3 Ag2 Ag4 C1 -114.91(11) 3_566 .
Ag4' Ag2 Ag4 C1 -24.8(3) . .
C1 Ag2 Ag4 N3 -171.45(13) . .
O2 Ag2 Ag4 N3 8.12(10) . .
O4 Ag2 Ag4 N3 -68.87(11) . .
O5 Ag2 Ag4 N3 108.56(9) 3_566 .
Ag1 Ag2 Ag4 N3 -105.97(8) . .
Ag3 Ag2 Ag4 N3 -152.26(8) . .
Ag3 Ag2 Ag4 N3 73.64(9) 3_566 .
Ag4' Ag2 Ag4 N3 163.7(3) . .
C1 Ag2 Ag4 Ag1 -65.48(10) . .
O2 Ag2 Ag4 Ag1 114.09(6) . .
O4 Ag2 Ag4 Ag1 37.10(8) . .
O5 Ag2 Ag4 Ag1 -145.47(5) 3_566 .
Ag3 Ag2 Ag4 Ag1 -46.286(14) . .
Ag3 Ag2 Ag4 Ag1 179.60(3) 3_566 .
Ag4' Ag2 Ag4 Ag1 -90.3(2) . .
N1 Ag1 Ag4 C1 -160.47(12) . .
N2 Ag1 Ag4 C1 128.88(12) . .
Ag2 Ag1 Ag4 C1 -59.33(10) . .
Ag3 Ag1 Ag4 C1 -11.33(10) . .
Ag4' Ag1 Ag4 C1 55.7(2) . .
N1 Ag1 Ag4 N3 3.40(10) . .
C1 Ag1 Ag4 N3 163.87(13) . .
N2 Ag1 Ag4 N3 -67.25(10) . .
Ag2 Ag1 Ag4 N3 104.54(9) . .
Ag3 Ag1 Ag4 N3 152.54(8) . .
Ag4' Ag1 Ag4 N3 -140.4(2) . .
N1 Ag1 Ag4 N4 86.82(10) . .
C1 Ag1 Ag4 N4 -112.71(14) . .
N2 Ag1 Ag4 N4 16.16(10) . .
Ag2 Ag1 Ag4 N4 -172.05(9) . .
Ag3 Ag1 Ag4 N4 -124.05(8) . .
Ag4' Ag1 Ag4 N4 -57.0(2) . .
N1 Ag1 Ag4 Ag2 -101.14(6) . .
C1 Ag1 Ag4 Ag2 59.33(10) . .
N2 Ag1 Ag4 Ag2 -171.79(6) . .
Ag3 Ag1 Ag4 Ag2 48.000(16) . .
Ag4' Ag1 Ag4 Ag2 115.0(2) . .
O6 Ag1 Ag4' C1 25.4(4) . .
N1 Ag1 Ag4' C1 -150.91(14) . .
N2 Ag1 Ag4' C1 141.26(15) . .
Ag4 Ag1 Ag4' C1 -114.8(3) . .
Ag2 Ag1 Ag4' C1 -55.28(12) . .
Ag3 Ag1 Ag4' C1 -0.51(13) . .
O6 Ag1 Ag4' N4 -118.7(3) . .
N1 Ag1 Ag4' N4 64.99(18) . .
C1 Ag1 Ag4' N4 -144.1(2) . .
N2 Ag1 Ag4' N4 -2.84(17) . .
Ag4 Ag1 Ag4' N4 101.1(3) . .
Ag2 Ag1 Ag4' N4 160.62(19) . .
Ag3 Ag1 Ag4' N4 -144.61(16) . .
O6 Ag1 Ag4' N3 169.9(3) . .
N1 Ag1 Ag4' N3 -6.34(11) . .
C1 Ag1 Ag4' N3 144.57(17) . .
N2 Ag1 Ag4' N3 -74.17(10) . .
Ag4 Ag1 Ag4' N3 29.74(19) . .
Ag2 Ag1 Ag4' N3 89.29(10) . .
Ag3 Ag1 Ag4' N3 144.06(8) . .
O6 Ag1 Ag4' C2 3.7(4) . .
N1 Ag1 Ag4' C2 -172.62(11) . .
C1 Ag1 Ag4' C2 -21.70(14) . .
N2 Ag1 Ag4' C2 119.55(12) . .
Ag4 Ag1 Ag4' C2 -136.5(3) . .
Ag2 Ag1 Ag4' C2 -76.98(9) . .
Ag3 Ag1 Ag4' C2 -22.22(9) . .
O6 Ag1 Ag4' Ag2 80.6(4) . .
N1 Ag1 Ag4' Ag2 -95.63(7) . .
C1 Ag1 Ag4' Ag2 55.28(12) . .
N2 Ag1 Ag4' Ag2 -163.46(8) . .
Ag4 Ag1 Ag4' Ag2 -59.6(2) . .
Ag3 Ag1 Ag4' Ag2 54.77(3) . .
O2 Ag2 Ag4' C1 175.88(14) . .
O4 Ag2 Ag4' C1 90.35(17) . .
O5 Ag2 Ag4' C1 -82.51(14) 3_566 .
Ag4 Ag2 Ag4' C1 150.8(3) . .
Ag1 Ag2 Ag4' C1 66.74(13) . .
Ag3 Ag2 Ag4' C1 14.22(13) . .
Ag3 Ag2 Ag4' C1 -104.11(14) 3_566 .
C1 Ag2 Ag4' N4 -156.4(5) . .
O2 Ag2 Ag4' N4 19.5(4) . .
O4 Ag2 Ag4' N4 -66.0(4) . .
O5 Ag2 Ag4' N4 121.1(4) 3_566 .
Ag4 Ag2 Ag4' N4 -5.6(3) . .
Ag1 Ag2 Ag4' N4 -89.6(4) . .
Ag3 Ag2 Ag4' N4 -142.2(4) . .
Ag3 Ag2 Ag4' N4 99.5(4) 3_566 .
C1 Ag2 Ag4' N3 -163.43(16) . .
O2 Ag2 Ag4' N3 12.46(10) . .
O4 Ag2 Ag4' N3 -73.08(12) . .
O5 Ag2 Ag4' N3 114.07(9) 3_566 .
Ag4 Ag2 Ag4' N3 -12.6(2) . .
Ag1 Ag2 Ag4' N3 -96.68(9) . .
Ag3 Ag2 Ag4' N3 -149.21(7) . .
Ag3 Ag2 Ag4' N3 92.46(12) 3_566 .
C1 Ag2 Ag4' C2 12.15(14) . .
O2 Ag2 Ag4' C2 -171.97(10) . .
O4 Ag2 Ag4' C2 102.49(13) . .
O5 Ag2 Ag4' C2 -70.36(10) 3_566 .
Ag4 Ag2 Ag4' C2 163.0(3) . .
Ag1 Ag2 Ag4' C2 78.89(8) . .
Ag3 Ag2 Ag4' C2 26.37(8) . .
Ag3 Ag2 Ag4' C2 -91.96(11) 3_566 .
C1 Ag2 Ag4' Ag1 -66.74(13) . .
O2 Ag2 Ag4' Ag1 109.14(7) . .
O4 Ag2 Ag4' Ag1 23.60(12) . .
O5 Ag2 Ag4' Ag1 -149.25(5) 3_566 .
Ag4 Ag2 Ag4' Ag1 84.1(2) . .
Ag3 Ag2 Ag4' Ag1 -52.52(3) . .
Ag3 Ag2 Ag4' Ag1 -170.85(6) 3_566 .
O6 Ag1 N1 C16 -66.2(2) . .
C1 Ag1 N1 C16 87.6(3) . .
N2 Ag1 N1 C16 -176.4(3) . .
Ag4 Ag1 N1 C16 106.5(2) . .
Ag2 Ag1 N1 C16 49.1(2) . .
Ag3 Ag1 N1 C16 6.1(3) . .
Ag4' Ag1 N1 C16 113.0(2) . .
O6 Ag1 N1 C20 110.6(2) . .
C1 Ag1 N1 C20 -95.6(2) . .
N2 Ag1 N1 C20 0.41(19) . .
Ag4 Ag1 N1 C20 -76.7(2) . .
Ag2 Ag1 N1 C20 -134.09(19) . .
Ag3 Ag1 N1 C20 -177.03(14) . .
Ag4' Ag1 N1 C20 -70.2(2) . .
O6 Ag1 N2 C25 91.4(2) . .
N1 Ag1 N2 C25 -176.8(3) . .
C1 Ag1 N2 C25 -50.1(3) . .
Ag4 Ag1 N2 C25 -87.5(2) . .
Ag2 Ag1 N2 C25 -97.2(2) . .
Ag3 Ag1 N2 C25 1.1(3) . .
Ag4' Ag1 N2 C25 -76.5(2) . .
O6 Ag1 N2 C21 -95.6(2) . .
N1 Ag1 N2 C21 -3.80(19) . .
C1 Ag1 N2 C21 122.9(2) . .
Ag4 Ag1 N2 C21 85.5(2) . .
Ag2 Ag1 N2 C21 75.7(2) . .
Ag3 Ag1 N2 C21 174.12(15) . .
Ag4' Ag1 N2 C21 96.5(2) . .
C1 Ag4 N3 C30 156.9(3) . .
N4 Ag4 N3 C30 -4.9(2) . .
Ag2 Ag4 N3 C30 178.6(2) . .
Ag1 Ag4 N3 C30 110.2(2) . .
C1 Ag4 N3 C26 -16.2(5) . .
N4 Ag4 N3 C26 -178.0(3) . .
Ag2 Ag4 N3 C26 5.5(3) . .
Ag1 Ag4 N3 C26 -62.9(3) . .
C1 Ag4 N3 Ag4' 176.3(5) . .
N4 Ag4 N3 Ag4' 14.5(3) . .
Ag2 Ag4 N3 Ag4' -162.1(3) . .
Ag1 Ag4 N3 Ag4' 129.6(3) . .
C1 Ag4' N3 C30 160.4(2) . .
N4 Ag4' N3 C30 -1.0(2) . .
C2 Ag4' N3 C30 164.0(4) . .
Ag1 Ag4' N3 C30 120.4(2) . .
Ag2 Ag4' N3 C30 176.9(2) . .
C1 Ag4' N3 C26 -16.1(4) . .
N4 Ag4' N3 C26 -177.5(3) . .
C2 Ag4' N3 C26 -12.5(6) . .
Ag1 Ag4' N3 C26 -56.1(3) . .
Ag2 Ag4' N3 C26 0.4(3) . .
C1 Ag4' N3 Ag4 -1.7(2) . .
N4 Ag4' N3 Ag4 -163.2(3) . .
C2 Ag4' N3 Ag4 1.9(3) . .
Ag1 Ag4' N3 Ag4 -41.7(2) . .
Ag2 Ag4' N3 Ag4 14.7(2) . .
C1 Ag4' N4 C35 26.3(5) . .
N3 Ag4' N4 C35 179.6(3) . .
C2 Ag4' N4 C35 5.6(3) . .
Ag1 Ag4' N4 C35 93.0(3) . .
Ag2 Ag4' N4 C35 172.1(3) . .
C1 Ag4' N4 C31 -152.7(3) . .
N3 Ag4' N4 C31 0.6(3) . .
C2 Ag4' N4 C31 -173.4(2) . .
Ag1 Ag4' N4 C31 -85.9(3) . .
Ag2 Ag4' N4 C31 -6.9(6) . .
C1 Ag4' N4 Ag4 -141.1(5) . .
N3 Ag4' N4 Ag4 12.2(2) . .
C2 Ag4' N4 Ag4 -161.7(4) . .
Ag1 Ag4' N4 Ag4 -74.3(3) . .
Ag2 Ag4' N4 Ag4 4.7(2) . .
C1 Ag4 N4 C35 6.3(3) . .
N3 Ag4 N4 C35 179.6(3) . .
Ag1 Ag4 N4 C35 71.0(3) . .
C1 Ag4 N4 C31 -169.2(2) . .
N3 Ag4 N4 C31 4.1(2) . .
Ag1 Ag4 N4 C31 -104.5(2) . .
C1 Ag4 N4 Ag4' 21.0(3) . .
N3 Ag4 N4 Ag4' -165.8(3) . .
Ag1 Ag4 N4 Ag4' 85.6(3) . .
C1 Ag2 O2 C36 -177.4(2) . .
O4 Ag2 O2 C36 -46.2(2) . .
O5 Ag2 O2 C36 75.0(3) 3_566 .
Ag4 Ag2 O2 C36 -178.0(2) . .
Ag1 Ag2 O2 C36 -119.1(2) . .
Ag3 Ag2 O2 C36 -52.8(3) . .
Ag3 Ag2 O2 C36 32.0(2) 3_566 .
Ag4' Ag2 O2 C36 177.9(2) . .
C1 Ag2 O4 C38 -38.6(3) . .
O2 Ag2 O4 C38 173.1(3) . .
O5 Ag2 O4 C38 81.0(3) 3_566 .
Ag4 Ag2 O4 C38 -101.9(2) . .
Ag1 Ag2 O4 C38 -70.1(2) . .
Ag3 Ag2 O4 C38 -9.6(2) . .
Ag3 Ag2 O4 C38 97.4(3) 3_566 .
Ag4' Ag2 O4 C38 -90.7(3) . .
O3 Ag3 O5 C38 -171.3(2) 3_566 .
O7 Ag3 O5 C38 104.7(2) . .
C1 Ag3 O5 C38 -23.2(2) . .
C2 Ag3 O5 C38 -36.6(3) . .
Ag1 Ag3 O5 C38 22.2(2) . .
Ag2 Ag3 O5 C38 -34.93(19) . .
Ag2 Ag3 O5 C38 -116.0(2) 3_566 .
O3 Ag3 O5 Ag2 -55.30(9) 3_566 3_566
O7 Ag3 O5 Ag2 -139.36(7) . 3_566
C1 Ag3 O5 Ag2 92.73(10) . 3_566
C2 Ag3 O5 Ag2 79.40(17) . 3_566
Ag1 Ag3 O5 Ag2 138.20(3) . 3_566
Ag2 Ag3 O5 Ag2 81.04(4) . 3_566
N1 Ag1 O6 C40 -174.7(2) . .
C1 Ag1 O6 C40 30.1(3) . .
N2 Ag1 O6 C40 -102.8(2) . .
Ag2 Ag1 O6 C40 84.0(2) . .
Ag3 Ag1 O6 C40 36.1(2) . .
Ag4' Ag1 O6 C40 9.1(5) . .
O3 Ag3 O7 C40 179.7(2) 3_566 .
C1 Ag3 O7 C40 65.8(2) . .
O5 Ag3 O7 C40 -61.1(2) . .
C2 Ag3 O7 C40 97.5(2) . .
Ag1 Ag3 O7 C40 34.61(19) . .
Ag2 Ag3 O7 C40 4.5(2) . .
Ag2 Ag3 O7 C40 -98.6(2) 3_566 .
N4 Ag4' C1 C2 -39.6(5) . .
N3 Ag4' C1 C2 177.4(2) . .
Ag1 Ag4' C1 C2 -127.7(3) . .
Ag2 Ag4' C1 C2 153.5(3) . .
N4 Ag4' C1 Ag4 144.2(5) . .
N3 Ag4' C1 Ag4 1.17(16) . .
C2 Ag4' C1 Ag4 -176.2(3) . .
Ag1 Ag4' C1 Ag4 56.1(2) . .
Ag2 Ag4' C1 Ag4 -22.7(2) . .
N4 Ag4' C1 Ag2 166.9(3) . .
N3 Ag4' C1 Ag2 23.9(2) . .
C2 Ag4' C1 Ag2 -153.5(3) . .
Ag1 Ag4' C1 Ag2 78.78(10) . .
N4 Ag4' C1 Ag1 88.1(3) . .
N3 Ag4' C1 Ag1 -54.9(2) . .
C2 Ag4' C1 Ag1 127.7(3) . .
Ag2 Ag4' C1 Ag1 -78.78(10) . .
N4 Ag4' C1 Ag3 90.1(7) . .
N3 Ag4' C1 Ag3 -52.9(6) . .
C2 Ag4' C1 Ag3 129.7(7) . .
Ag1 Ag4' C1 Ag3 2.0(5) . .
Ag2 Ag4' C1 Ag3 -76.8(5) . .
N3 Ag4 C1 C2 178.9(3) . .
N4 Ag4 C1 C2 -22.2(3) . .
Ag2 Ag4 C1 C2 152.7(3) . .
Ag1 Ag4 C1 C2 -126.3(3) . .
N3 Ag4 C1 Ag4' -176.9(4) . .
N4 Ag4 C1 Ag4' -18.0(2) . .
Ag2 Ag4 C1 Ag4' 157.0(2) . .
Ag1 Ag4 C1 Ag4' -122.0(2) . .
N3 Ag4 C1 Ag2 26.1(4) . .
N4 Ag4 C1 Ag2 -174.98(8) . .
Ag1 Ag4 C1 Ag2 80.99(8) . .
N3 Ag4 C1 Ag1 -54.9(4) . .
N4 Ag4 C1 Ag1 104.02(11) . .
Ag2 Ag4 C1 Ag1 -80.99(8) . .
N3 Ag4 C1 Ag3 -27.1(6) . .
N4 Ag4 C1 Ag3 131.8(3) . .
Ag2 Ag4 C1 Ag3 -53.2(3) . .
Ag1 Ag4 C1 Ag3 27.8(2) . .
O2 Ag2 C1 C2 -133.9(5) . .
O4 Ag2 C1 C2 108.0(5) . .
O5 Ag2 C1 C2 -24.6(5) 3_566 .
Ag4 Ag2 C1 C2 -133.1(5) . .
Ag1 Ag2 C1 C2 148.0(6) . .
Ag3 Ag2 C1 C2 71.1(5) . .
Ag3 Ag2 C1 C2 3.5(6) 3_566 .
Ag4' Ag2 C1 C2 -127.0(6) . .
O2 Ag2 C1 Ag4' -6.9(2) . .
O4 Ag2 C1 Ag4' -125.03(12) . .
O5 Ag2 C1 Ag4' 102.39(12) 3_566 .
Ag4 Ag2 C1 Ag4' -6.15(7) . .
Ag1 Ag2 C1 Ag4' -85.06(12) . .
Ag3 Ag2 C1 Ag4' -161.95(16) . .
Ag3 Ag2 C1 Ag4' 130.43(10) 3_566 .
O2 Ag2 C1 Ag4 -0.7(2) . .
O4 Ag2 C1 Ag4 -118.88(10) . .
O5 Ag2 C1 Ag4 108.54(8) 3_566 .
Ag1 Ag2 C1 Ag4 -78.91(8) . .
Ag3 Ag2 C1 Ag4 -155.80(13) . .
Ag3 Ag2 C1 Ag4 136.58(6) 3_566 .
Ag4' Ag2 C1 Ag4 6.15(7) . .
O2 Ag2 C1 Ag1 78.17(17) . .
O4 Ag2 C1 Ag1 -39.96(13) . .
O5 Ag2 C1 Ag1 -172.55(7) 3_566 .
Ag4 Ag2 C1 Ag1 78.91(8) . .
Ag3 Ag2 C1 Ag1 -76.89(8) . .
Ag3 Ag2 C1 Ag1 -144.50(5) 3_566 .
Ag4' Ag2 C1 Ag1 85.06(12) . .
O2 Ag2 C1 Ag3 155.06(12) . .
O4 Ag2 C1 Ag3 36.92(13) . .
O5 Ag2 C1 Ag3 -95.66(8) 3_566 .
Ag4 Ag2 C1 Ag3 155.80(13) . .
Ag1 Ag2 C1 Ag3 76.89(8) . .
Ag3 Ag2 C1 Ag3 -67.61(12) 3_566 .
Ag4' Ag2 C1 Ag3 161.95(16) . .
O6 Ag1 C1 C2 -68.0(4) . .
N1 Ag1 C1 C2 144.5(3) . .
N2 Ag1 C1 C2 66.7(3) . .
Ag4 Ag1 C1 C2 118.9(4) . .
Ag2 Ag1 C1 C2 -158.8(4) . .
Ag3 Ag1 C1 C2 -75.1(3) . .
Ag4' Ag1 C1 C2 105.5(4) . .
O6 Ag1 C1 Ag4' -173.45(12) . .
N1 Ag1 C1 Ag4' 39.01(18) . .
N2 Ag1 C1 Ag4' -38.80(15) . .
Ag4 Ag1 C1 Ag4' 13.43(8) . .
Ag2 Ag1 C1 Ag4' 95.70(14) . .
Ag3 Ag1 C1 Ag4' 179.36(16) . .
O6 Ag1 C1 Ag4 173.12(7) . .
N1 Ag1 C1 Ag4 25.58(15) . .
N2 Ag1 C1 Ag4 -52.23(11) . .
Ag2 Ag1 C1 Ag4 82.27(9) . .
Ag3 Ag1 C1 Ag4 165.93(13) . .
Ag4' Ag1 C1 Ag4 -13.43(8) . .
O6 Ag1 C1 Ag2 90.85(11) . .
N1 Ag1 C1 Ag2 -56.69(14) . .
N2 Ag1 C1 Ag2 -134.49(8) . .
Ag4 Ag1 C1 Ag2 -82.27(9) . .
Ag3 Ag1 C1 Ag2 83.66(9) . .
Ag4' Ag1 C1 Ag2 -95.70(14) . .
O6 Ag1 C1 Ag3 7.19(13) . .
N1 Ag1 C1 Ag3 -140.35(9) . .
N2 Ag1 C1 Ag3 141.85(8) . .
Ag4 Ag1 C1 Ag3 -165.93(13) . .
Ag2 Ag1 C1 Ag3 -83.66(9) . .
Ag4' Ag1 C1 Ag3 -179.36(16) . .
O3 Ag3 C1 C2 -14.8(2) 3_566 .
O7 Ag3 C1 C2 88.9(2) . .
O5 Ag3 C1 C2 -165.2(2) . .
Ag1 Ag3 C1 C2 129.8(3) . .
Ag2 Ag3 C1 C2 -149.2(3) . .
Ag2 Ag3 C1 C2 -105.5(2) 3_566 .
O3 Ag3 C1 Ag4' -146.6(6) 3_566 .
O7 Ag3 C1 Ag4' -43.0(6) . .
O5 Ag3 C1 Ag4' 62.9(6) . .
C2 Ag3 C1 Ag4' -131.9(7) . .
Ag1 Ag3 C1 Ag4' -2.0(5) . .
Ag2 Ag3 C1 Ag4' 79.0(6) . .
Ag2 Ag3 C1 Ag4' 122.6(6) 3_566 .
O3 Ag3 C1 Ag4 -172.6(3) 3_566 .
O7 Ag3 C1 Ag4 -68.9(3) . .
O5 Ag3 C1 Ag4 37.0(3) . .
C2 Ag3 C1 Ag4 -157.8(5) . .
Ag1 Ag3 C1 Ag4 -28.0(2) . .
Ag2 Ag3 C1 Ag4 53.0(3) . .
Ag2 Ag3 C1 Ag4 96.7(3) 3_566 .
O3 Ag3 C1 Ag2 134.40(8) 3_566 .
O7 Ag3 C1 Ag2 -121.93(9) . .
O5 Ag3 C1 Ag2 -16.00(13) . .
C2 Ag3 C1 Ag2 149.2(3) . .
Ag1 Ag3 C1 Ag2 -81.00(8) . .
Ag2 Ag3 C1 Ag2 43.67(9) 3_566 .
O3 Ag3 C1 Ag1 -144.61(7) 3_566 .
O7 Ag3 C1 Ag1 -40.93(12) . .
O5 Ag3 C1 Ag1 64.99(11) . .
C2 Ag3 C1 Ag1 -129.8(3) . .
Ag2 Ag3 C1 Ag1 81.00(8) . .
Ag2 Ag3 C1 Ag1 124.66(5) 3_566 .
Ag4 C1 C2 Ag4' 1.20(10) . .
Ag2 C1 C2 Ag4' 124.6(6) . .
Ag1 C1 C2 Ag4' -96.4(3) . .
Ag3 C1 C2 Ag4' -166.0(2) . .
Ag4' C1 C2 Ag3 166.0(2) . .
Ag4 C1 C2 Ag3 167.2(3) . .
Ag2 C1 C2 Ag3 -69.4(4) . .
Ag1 C1 C2 Ag3 69.6(2) . .
N4 Ag4' C2 C1 156.3(3) . .
N3 Ag4' C2 C1 -5.7(5) . .
Ag1 Ag4' C2 C1 41.2(2) . .
Ag2 Ag4' C2 C1 -19.6(2) . .
C1 Ag4' C2 C3 -178.6(5) . .
N4 Ag4' C2 C3 -22.3(4) . .
N3 Ag4' C2 C3 175.7(4) . .
Ag1 Ag4' C2 C3 -137.4(3) . .
Ag2 Ag4' C2 C3 161.8(3) . .
C1 Ag4' C2 Ag3 -14.0(2) . .
N4 Ag4' C2 Ag3 142.35(16) . .
N3 Ag4' C2 Ag3 -19.7(5) . .
Ag1 Ag4' C2 Ag3 27.24(10) . .
Ag2 Ag4' C2 Ag3 -33.58(10) . .
O3 Ag3 C2 C1 166.0(2) 3_566 .
O7 Ag3 C2 C1 -108.9(2) . .
O5 Ag3 C2 C1 24.9(3) . .
Ag1 Ag3 C2 C1 -39.6(2) . .
Ag2 Ag3 C2 C1 23.2(2) . .
Ag2 Ag3 C2 C1 86.5(2) 3_566 .
O3 Ag3 C2 C3 -15.7(3) 3_566 .
O7 Ag3 C2 C3 69.3(3) . .
C1 Ag3 C2 C3 178.2(4) . .
O5 Ag3 C2 C3 -156.9(2) . .
Ag1 Ag3 C2 C3 138.6(3) . .
Ag2 Ag3 C2 C3 -158.6(3) . .
Ag2 Ag3 C2 C3 -95.3(3) 3_566 .
O3 Ag3 C2 Ag4' 177.63(14) 3_566 .
O7 Ag3 C2 Ag4' -97.30(14) . .
C1 Ag3 C2 Ag4' 11.61(18) . .
O5 Ag3 C2 Ag4' 36.5(2) . .
Ag1 Ag3 C2 Ag4' -28.00(10) . .
Ag2 Ag3 C2 Ag4' 34.77(11) . .
Ag2 Ag3 C2 Ag4' 98.10(12) 3_566 .
C4 O1 C3 C2 71.9(4) . .
Ag4' C2 C3 O1 47.3(5) . .
Ag3 C2 C3 O1 -117.0(3) . .
C3 O1 C4 C9 -2.2(5) . .
C3 O1 C4 C5 178.9(3) . .
O1 C4 C5 C6 176.1(3) . .
C9 C4 C5 C6 -2.9(5) . .
C4 C5 C6 C7 -0.7(5) . .
C5 C6 C7 C8 3.0(5) . .
C5 C6 C7 C10 -174.4(3) . .
C6 C7 C8 C9 -1.9(5) . .
C10 C7 C8 C9 175.6(3) . .
O1 C4 C9 C8 -174.9(3) . .
C5 C4 C9 C8 4.0(5) . .
C7 C8 C9 C4 -1.6(5) . .
C8 C7 C10 C15 24.9(5) . .
C6 C7 C10 C15 -157.7(3) . .
C8 C7 C10 C11 -152.9(3) . .
C6 C7 C10 C11 24.4(5) . .
C15 C10 C11 C12 -0.2(5) . .
C7 C10 C11 C12 177.8(3) . .
C10 C11 C12 C13 -0.4(6) . .
C11 C12 C13 C14 0.0(6) . .
C12 C13 C14 C15 1.0(7) . .
C13 C14 C15 C10 -1.6(6) . .
C11 C10 C15 C14 1.1(5) . .
C7 C10 C15 C14 -176.8(3) . .
C20 N1 C16 C17 1.0(5) . .
Ag1 N1 C16 C17 177.9(2) . .
N1 C16 C17 C18 -0.6(5) . .
C16 C17 C18 C19 -0.1(5) . .
C17 C18 C19 C20 0.2(5) . .
C16 N1 C20 C19 -0.9(4) . .
Ag1 N1 C20 C19 -177.9(2) . .
C16 N1 C20 C21 179.6(3) . .
Ag1 N1 C20 C21 2.7(3) . .
C18 C19 C20 N1 0.3(5) . .
C18 C19 C20 C21 179.8(3) . .
C25 N2 C21 C22 0.1(4) . .
Ag1 N2 C21 C22 -173.3(2) . .
C25 N2 C21 C20 179.8(3) . .
Ag1 N2 C21 C20 6.5(3) . .
N1 C20 C21 N2 -6.1(4) . .
C19 C20 C21 N2 174.4(3) . .
N1 C20 C21 C22 173.7(3) . .
C19 C20 C21 C22 -5.8(4) . .
N2 C21 C22 C23 0.5(5) . .
C20 C21 C22 C23 -179.3(3) . .
C21 C22 C23 C24 -0.6(5) . .
C22 C23 C24 C25 0.1(5) . .
C21 N2 C25 C24 -0.6(5) . .
Ag1 N2 C25 C24 172.3(2) . .
C23 C24 C25 N2 0.5(5) . .
C30 N3 C26 C27 -1.0(5) . .
Ag4 N3 C26 C27 172.1(3) . .
Ag4' N3 C26 C27 175.2(3) . .
N3 C26 C27 C28 1.4(6) . .
C26 C27 C28 C29 0.0(8) . .
C27 C28 C29 C30 -1.8(9) . .
C26 N3 C30 C29 -0.8(5) . .
Ag4 N3 C30 C29 -174.1(3) . .
Ag4' N3 C30 C29 -177.9(3) . .
C26 N3 C30 C31 178.4(3) . .
Ag4 N3 C30 C31 5.1(4) . .
Ag4' N3 C30 C31 1.3(3) . .
C28 C29 C30 N3 2.2(7) . .
C28 C29 C30 C31 -177.0(4) . .
C35 N4 C31 C32 -0.4(5) . .
Ag4' N4 C31 C32 178.6(2) . .
Ag4 N4 C31 C32 175.6(2) . .
C35 N4 C31 C30 -179.0(3) . .
Ag4' N4 C31 C30 -0.1(4) . .
Ag4 N4 C31 C30 -3.0(3) . .
N3 C30 C31 N4 -1.0(4) . .
C29 C30 C31 N4 178.2(4) . .
N3 C30 C31 C32 -179.7(3) . .
C29 C30 C31 C32 -0.5(5) . .
N4 C31 C32 C33 0.3(5) . .
C30 C31 C32 C33 178.9(3) . .
C31 C32 C33 C34 -0.3(5) . .
C32 C33 C34 C35 0.3(5) . .
C31 N4 C35 C34 0.4(5) . .
Ag4' N4 C35 C34 -178.7(3) . .
Ag4 N4 C35 C34 -174.9(3) . .
C33 C34 C35 N4 -0.4(6) . .
Ag3 O3 C36 O2 8.7(4) 3_566 .
Ag3 O3 C36 C37 -170.9(2) 3_566 .
Ag2 O2 C36 O3 -36.6(5) . .
Ag2 O2 C36 C37 143.0(2) . .
O3 C36 C37 F2 -125.7(3) . .
O2 C36 C37 F2 54.6(4) . .
O3 C36 C37 F1 -4.2(4) . .
O2 C36 C37 F1 176.1(3) . .
O3 C36 C37 F3 113.4(3) . .
O2 C36 C37 F3 -66.3(4) . .
Ag2 O4 C38 O5 -21.0(5) . .
Ag2 O4 C38 C39 161.9(2) . .
Ag3 O5 C38 O4 45.0(4) . .
Ag2 O5 C38 O4 -42.7(4) 3_566 .
Ag3 O5 C38 C39 -137.9(2) . .
Ag2 O5 C38 C39 134.5(2) 3_566 .
O4 C38 C39 F5 -160.1(3) . .
O5 C38 C39 F5 22.3(4) . .
O4 C38 C39 F4 -38.1(4) . .
O5 C38 C39 F4 144.3(3) . .
O4 C38 C39 F6 80.8(3) . .
O5 C38 C39 F6 -96.8(3) . .
Ag3 O7 C40 O6 -20.8(4) . .
Ag3 O7 C40 C41 160.6(2) . .
Ag1 O6 C40 O7 -17.9(5) . .
Ag1 O6 C40 C41 160.7(2) . .
O7 C40 C41 F9 -41.5(4) . .
O6 C40 C41 F9 139.7(3) . .
O7 C40 C41 F7 -165.0(3) . .
O6 C40 C41 F7 16.1(4) . .
O7 C40 C41 F8 76.9(3) . .
O6 C40 C41 F8 -101.9(3) . .
